data_1007013
loop_
_publ_author_name
'Averbuch-Pouchot, M T'
'Durif, A'
'Guitel, J C'

_publ_section_title
;
Structure cristalline d'un tripolyphosphate acide d'aluminium-ammonium:
Al (N H~4~) H P~3~ O~10~
;
_journal_coden_ASTM ACBCAR
_journal_name_full 'Acta Crystallographica B (24,1968-38,1982)'
_journal_page_first 1436
_journal_page_last 1438
_journal_paper_doi 10.1107/S0567740877006244
_journal_volume 33
_journal_year 1977
_chemical_formula_structural 'AL (N H4) H P3 O10'
_chemical_formula_sum 'Al H5 N O10 P3'
_chemical_name_systematic 'ALUMINIUM AMMONIUM HYDROGENTRIPHOSPHATE'
_space_group_IT_number 13
_symmetry_cell_setting monoclinic
_symmetry_Int_Tables_number 13
_symmetry_space_group_name_Hall '-P 2ya'
_symmetry_space_group_name_H-M 'P 1 2/a 1'
_cell_angle_alpha 90
_cell_angle_beta 119.27(5)
_cell_angle_gamma 90
_cell_formula_units_Z 2
_cell_length_a 11.643(8)
_cell_length_b 4.918(4)
_cell_length_c 8.705(5)
_cell_volume 434.8
_refine_ls_R_factor_all 0.066
_cod_original_formula_sum 'H5 Al N O10 P3'
_cod_database_code 1007013

loop_
_symmetry_equiv_pos_as_xyz
x,y,z
1/2-x,y,-z
-x,-y,-z
1/2+x,-y,z

loop_
_atom_site_label
_atom_site_type_symbol
_atom_site_symmetry_multiplicity
_atom_site_Wyckoff_symbol
_atom_site_fract_x
_atom_site_fract_y
_atom_site_fract_z
_atom_site_occupancy
_atom_site_attached_hydrogens
_atom_site_calc_flag
Al1 Al3+ 2 a 0. 0. 0. 1. 0 d
P1 P5+ 4 g 0.0023(2) 0.4997(6) 0.2277(3) 1. 0 d
P2 P5+ 2 e 0.25 0.7619(6) 0. 1. 0 d
N1 N3- 2 f 0.25 0.011(3) 0.5 1. 4 d
O1 O2- 4 g -0.0129(6) 0.209(1) 0.8091(7) 1. 0 d
O2 O2- 4 g 0.4367(6) 0.454(1) 0.5746(7) 1. 0 d
O3 O2- 4 g 0.0571(6) 0.301(1) 0.1490(7) 1. 0 d
O4 O2- 4 g 0.3475(6) 0.563(1) 0.1491(8) 1. 0 d
O5 O2- 4 g 0.1779(6) -0.080(1) 0.0728(8) 1. 1 d
H1 H1+ 2 f -1. -1. -1. 5. 0 dum

loop_
_atom_type_symbol
_atom_type_oxidation_number
Al3+ 3.000
P5+ 5.000
N3- -3.000
O2- -2.000
H1+ 1.000
